data_7037581
loop_
_publ_author_name
'Howlader, Prodip'
'Mukherjee, Sandip'
'Saha, Rajat'
'Mukherjee, Partha Sarathi'

_publ_section_title
;
 Conformation-selective coordination-driven self-assembly of a ditopic
 donor with Pd(II) acceptors.
;
_journal_issue 47
_journal_name_full 'Dalton transactions (Cambridge, England : 2003)'
_journal_page_first 20493
_journal_page_last 20501
_journal_paper_doi 10.1039/c5dt03185k
_journal_volume 44
_journal_year 2015
_chemical_formula_moiety 'C32 H42 N14 Pd2, 4(N O3), 2(H2 O) '
_chemical_formula_sum 'C32 H46 N18 O14 Pd2'
_chemical_formula_weight 1119.63
_space_group_crystal_system triclinic
_space_group_IT_number 2
_space_group_name_Hall '-P 1'
_space_group_name_H-M_alt 'P -1'
_symmetry_space_group_name_Hall '-P 1'
_symmetry_space_group_name_H-M 'P -1'
_atom_sites_solution_hydrogens geom
_audit_creation_method SHELXL-2014/7
_audit_update_record
;
2015-10-21 deposited with the CCDC.
2015-11-06 downloaded from the CCDC.
;
_cell_angle_alpha 67.026(2)
_cell_angle_beta 71.130(2)
_cell_angle_gamma 89.139(2)
_cell_formula_units_Z 4
_cell_length_a 15.6582(11)
_cell_length_b 17.0899(13)
_cell_length_c 19.6474(14)
_cell_measurement_reflns_used 27910
_cell_measurement_temperature 100(2)
_cell_measurement_theta_max 30.626
_cell_measurement_theta_min 2.976
_cell_volume 4542.9(6)
_computing_cell_refinement 'Bruker SMART'
_computing_data_collection 'Bruker SMART'
_computing_data_reduction 'Bruker SHELXTL'
_computing_molecular_graphics 'Ortep-3 for windows'
_computing_publication_material Platon
_computing_structure_refinement 'SHELXL-2014/7 (Sheldrick, 2014)'
_computing_structure_solution 'SHELXL-2014/7 (Sheldrick, 2014)'
_diffrn_ambient_temperature 100(2)
_diffrn_measured_fraction_theta_full 0.997
_diffrn_measured_fraction_theta_max 0.995
_diffrn_measurement_device_type 'Bruker APEXII CCD area-detector'
_diffrn_measurement_method '\f and \w'
_diffrn_radiation_type MoK\a
_diffrn_radiation_wavelength 0.71073
_diffrn_reflns_av_R_equivalents 0.1157
_diffrn_reflns_av_unetI/netI 0.2160
_diffrn_reflns_laue_measured_fraction_full 0.997
_diffrn_reflns_laue_measured_fraction_max 0.995
_diffrn_reflns_limit_h_max 22
_diffrn_reflns_limit_h_min -22
_diffrn_reflns_limit_k_max 24
_diffrn_reflns_limit_k_min -24
_diffrn_reflns_limit_l_max 27
_diffrn_reflns_limit_l_min -28
_diffrn_reflns_number 102375
_diffrn_reflns_point_group_measured_fraction_full 0.997
_diffrn_reflns_point_group_measured_fraction_max 0.995
_diffrn_reflns_theta_full 25.242
_diffrn_reflns_theta_max 30.626
_diffrn_reflns_theta_min 2.976
_diffrn_source 'fine-focus sealed tube'
_exptl_absorpt_coefficient_mu 0.868
_exptl_absorpt_correction_T_max 0.917
_exptl_absorpt_correction_T_min 0.846
_exptl_absorpt_correction_type empirical
_exptl_absorpt_process_details '(SADABS; Bruker)'
_exptl_crystal_colour Colorless
_exptl_crystal_density_diffrn 1.584
_exptl_crystal_description Cube
_exptl_crystal_F_000 2192
_exptl_crystal_size_max 0.25
_exptl_crystal_size_mid 0.16
_exptl_crystal_size_min 0.10
_platon_squeeze_details
;
;
_refine_diff_density_max 1.956
_refine_diff_density_min -3.058
_refine_diff_density_rms 0.223
_refine_ls_extinction_method none
_refine_ls_goodness_of_fit_ref 1.000
_refine_ls_hydrogen_treatment noref
_refine_ls_matrix_type full
_refine_ls_number_parameters 1063
_refine_ls_number_reflns 27910
_refine_ls_number_restraints 101
_refine_ls_restrained_S_all 1.007
_refine_ls_R_factor_all 0.2189
_refine_ls_R_factor_gt 0.1021
_refine_ls_shift/su_max 0.001
_refine_ls_shift/su_mean 0.000
_refine_ls_structure_factor_coef Fsqd
_refine_ls_weighting_details 'w=1/[\s^2^(Fo^2^)+(0.1573P)^2^] where P=(Fo^2^+2Fc^2^)/3'
_refine_ls_weighting_scheme calc
_refine_ls_wR_factor_gt 0.2656
_refine_ls_wR_factor_ref 0.3065
_reflns_Friedel_coverage 0.000
_reflns_number_gt 11688
_reflns_number_total 27910
_reflns_threshold_expression 'I > 2\s(I)'
_cod_data_source_file c5dt03185k2.cif
_cod_data_source_block MC-2
_cod_database_code 7037581
_shelx_shelxl_version_number 2014/7
_shelx_space_group_comment
;
The symmetry employed for this shelxl refinement is uniquely defined
by the following loop, which should always be used as a source of
symmetry information in preference to the above space-group names.
They are only intended as comments.
;

loop_
_space_group_symop_operation_xyz
'x, y, z'
'-x, -y, -z'

loop_
_atom_site_label
_atom_site_type_symbol
_atom_site_fract_x
_atom_site_fract_y
_atom_site_fract_z
_atom_site_U_iso_or_equiv
_atom_site_adp_type
_atom_site_occupancy
_atom_site_site_symmetry_order
_atom_site_calc_flag
_atom_site_refinement_flags_posn
_atom_site_refinement_flags_adp
Pd1 Pd 0.12182(4) 0.17298(4) 1.17327(4) 0.02558(17) Uani 1 1 d . .
Pd2 Pd 0.65741(5) 0.27001(5) 0.89093(4) 0.03367(19) Uani 1 1 d . .
C1 C 0.0655(6) 0.3416(6) 1.1658(5) 0.032(2) Uani 1 1 d . .
H1 H 0.0118 0.3088 1.2044 0.039 Uiso 1 1 calc R U
C2 C 0.0732(6) 0.4287(6) 1.1392(5) 0.036(2) Uani 1 1 d . .
H2 H 0.0234 0.4548 1.1573 0.043 Uiso 1 1 calc R U
C3 C 0.1518(6) 0.4771(6) 1.0873(5) 0.034(2) Uani 1 1 d . .
H3 H 0.1569 0.5363 1.0708 0.040 Uiso 1 1 calc R U
C4 C 0.2252(6) 0.4391(5) 1.0582(5) 0.0291(19) Uani 1 1 d . .
C5 C 0.2118(5) 0.3478(5) 1.0858(4) 0.0209(16) Uani 1 1 d . .
H5 H 0.2592 0.3200 1.0669 0.025 Uiso 1 1 calc R U
C6 C 0.3137(5) 0.4819(5) 1.0032(4) 0.0209(16) Uani 1 1 d . .
C7 C 0.4499(5) 0.5075(5) 0.9321(4) 0.0214(17) Uani 1 1 d . .
C8 C 0.5595(5) 0.4112(5) 0.9036(5) 0.0254(18) Uani 1 1 d . .
H8 H 0.5127 0.3661 0.9350 0.030 Uiso 1 1 calc R U
C9 C 0.5407(5) 0.4957(5) 0.8927(4) 0.0251(18) Uani 1 1 d . U
C10 C 0.6105(6) 0.5635(6) 0.8433(4) 0.030(2) Uani 1 1 d . .
H10 H 0.6010 0.6199 0.8345 0.036 Uiso 1 1 calc R U
C11 C 0.6966(6) 0.5425(6) 0.8068(5) 0.041(2) Uani 1 1 d . .
H11 H 0.7445 0.5857 0.7719 0.049 Uiso 1 1 calc R U
C12 C 0.7085(6) 0.4591(6) 0.8233(5) 0.033(2) Uani 1 1 d . .
H12 H 0.7660 0.4465 0.8008 0.040 Uiso 1 1 calc R U
C13 C 0.1180(6) 0.1363(5) 1.3356(5) 0.030(2) Uani 1 1 d . .
H13 H 0.0553 0.1270 1.3486 0.036 Uiso 1 1 calc R U
C14 C 0.1522(6) 0.1236(5) 1.3932(5) 0.030(2) Uani 1 1 d . .
H14 H 0.1130 0.1081 1.4447 0.036 Uiso 1 1 calc R U
C15 C 0.2443(6) 0.1333(5) 1.3764(5) 0.0281(19) Uani 1 1 d . .
H15 H 0.2682 0.1223 1.4164 0.034 Uiso 1 1 calc R U
C16 C 0.3022(6) 0.1601(5) 1.2977(5) 0.0282(19) Uani 1 1 d . .
C17 C 0.2603(6) 0.1747(5) 1.2408(5) 0.030(2) Uani 1 1 d . .
H17 H 0.2963 0.1939 1.1879 0.036 Uiso 1 1 calc R U
C18 C 0.4034(6) 0.1723(5) 1.2706(6) 0.030(2) Uani 1 1 d . .
C19 C 0.5364(6) 0.2002(5) 1.1969(5) 0.0291(19) Uani 1 1 d . .
C20 C 0.6086(6) 0.2363(4) 1.0582(5) 0.0228(17) Uani 1 1 d . .
H20 H 0.5504 0.2318 1.0562 0.027 Uiso 1 1 calc R U
C21 C 0.6184(6) 0.2229(5) 1.1290(5) 0.0249(18) Uani 1 1 d . .
C22 C 0.7082(5) 0.2300(5) 1.1303(5) 0.0237(17) Uani 1 1 d . .
H22 H 0.7177 0.2202 1.1772 0.028 Uiso 1 1 calc R U
C23 C 0.7797(6) 0.2511(5) 1.0625(5) 0.033(2) Uani 1 1 d . .
H23 H 0.8387 0.2559 1.0628 0.039 Uiso 1 1 calc R U
C24 C 0.7659(5) 0.2656(5) 0.9932(5) 0.0268(18) Uani 1 1 d . .
H24 H 0.8157 0.2823 0.9468 0.032 Uiso 1 1 calc R U
C25 C 0.0367(10) 0.0961(9) 1.1041(8) 0.082(4) Uani 1 1 d . U
H25A H 0.0372 0.0933 1.0556 0.098 Uiso 1 1 calc R U
H25B H -0.0262 0.0867 1.1384 0.098 Uiso 1 1 calc R U
C26 C 0.0863(7) 0.0274(6) 1.1428(6) 0.046(3) Uani 1 1 d . .
H26A H 0.1434 0.0268 1.1044 0.055 Uiso 1 1 calc R U
H26B H 0.0501 -0.0280 1.1650 0.055 Uiso 1 1 calc R U
C27 C 0.6411(12) 0.1969(8) 0.7865(9) 0.112(5) Uani 1 1 d D U
H27A H 0.7018 0.2042 0.7491 0.134 Uiso 1 1 calc R U
H27B H 0.5982 0.1866 0.7638 0.134 Uiso 1 1 calc R U
C28 C 0.6311(13) 0.1173(9) 0.8628(9) 0.113(6) Uani 1 1 d D U
H28A H 0.5675 0.0939 0.8916 0.135 Uiso 1 1 calc R U
H28B H 0.6645 0.0734 0.8507 0.135 Uiso 1 1 calc R U
C29 C 0.1378(15) 0.2236(12) 1.0082(9) 0.188(12) Uani 1 1 d D .
H29A H 0.1609 0.2781 1.0030 0.282 Uiso 1 1 calc R U
H29B H 0.1875 0.1916 0.9971 0.282 Uiso 1 1 calc R U
H29C H 0.1065 0.2322 0.9716 0.282 Uiso 1 1 calc R U
C30 C 0.1699(8) -0.0075(6) 1.2374(7) 0.065(3) Uani 1 1 d D .
H30A H 0.1779 0.0065 1.2779 0.097 Uiso 1 1 calc R U
H30B H 0.1475 -0.0672 1.2588 0.097 Uiso 1 1 calc R U
H30C H 0.2271 0.0045 1.1954 0.097 Uiso 1 1 calc R U
C31 C 0.6270(17) 0.0771(12) 0.9873(10) 0.196(11) Uani 1 1 d D U
H31A H 0.6455 0.0875 1.0254 0.294 Uiso 1 1 calc R U
H31B H 0.5620 0.0737 1.0021 0.294 Uiso 1 1 calc R U
H31C H 0.6460 0.0242 0.9852 0.294 Uiso 1 1 calc R U
C32 C 0.669(2) 0.354(2) 0.712(2) 0.287(18) Uani 1 1 d . U
H32A H 0.6600 0.4077 0.7166 0.431 Uiso 1 1 calc R U
H32B H 0.7325 0.3513 0.6904 0.431 Uiso 1 1 calc R U
H32C H 0.6388 0.3492 0.6778 0.431 Uiso 1 1 calc R U
N1 N 0.1343(4) 0.3025(4) 1.1370(4) 0.0259(15) Uani 1 1 d . .
N2 N 0.3863(5) 0.4413(4) 0.9844(4) 0.0267(15) Uani 1 1 d . .
N3 N 0.3315(4) 0.5639(4) 0.9699(3) 0.0209(14) Uani 1 1 d D .
H3A H 0.2944 0.6001 0.9764 0.025 Uiso 1 1 calc R U
N4 N 0.4239(4) 0.5831(4) 0.9204(3) 0.0198(14) Uani 1 1 d D .
N5 N 0.6416(5) 0.3942(5) 0.8704(4) 0.0322(17) Uani 1 1 d . .
N6 N 0.1706(4) 0.1615(4) 1.2614(4) 0.0248(15) Uani 1 1 d . .
N7 N 0.4529(4) 0.2049(4) 1.1925(4) 0.0266(15) Uani 1 1 d . .
N8 N 0.4456(5) 0.1490(4) 1.3192(4) 0.0265(15) Uani 1 1 d . .
N9 N 0.5397(4) 0.1676(4) 1.2695(4) 0.0224(14) Uani 1 1 d . .
H9 H 0.5870 0.1595 1.2833 0.027 Uiso 1 1 calc R U
N10 N 0.6818(5) 0.2560(4) 0.9911(4) 0.0289(16) Uani 1 1 d . .
N11 N 0.0757(8) 0.1767(6) 1.0874(6) 0.065(3) Uani 1 1 d D .
H111 H 0.0245 0.2103 1.0921 0.078 Uiso 1 1 calc R U
N12 N 0.1040(6) 0.0442(5) 1.2067(5) 0.051(2) Uani 1 1 d D .
H112 H 0.0462 0.0241 1.2510 0.061 Uiso 1 1 calc R U
N13 N 0.6260(7) 0.2768(6) 0.7973(5) 0.055(2) Uani 1 1 d D .
H113 H 0.5601 0.2780 0.8125 0.066 Uiso 1 1 calc R U
N14 N 0.6690(8) 0.1475(6) 0.9097(6) 0.064(3) Uani 1 1 d D U
H114 H 0.7343 0.1427 0.8931 0.077 Uiso 1 1 calc R U
Pd3 Pd 0.25065(5) 0.16538(4) 0.71750(4) 0.03171(19) Uani 1 1 d . .
Pd4 Pd 0.79184(4) 0.26982(4) 0.44709(4) 0.02284(16) Uani 1 1 d . .
C33 C 0.1969(6) 0.3226(7) 0.7486(5) 0.040(2) Uani 1 1 d . .
H33 H 0.1390 0.2920 0.7763 0.048 Uiso 1 1 calc R U
C34 C 0.2112(7) 0.4023(6) 0.7442(6) 0.045(2) Uani 1 1 d . .
H34 H 0.1633 0.4261 0.7685 0.054 Uiso 1 1 calc R U
C35 C 0.2942(6) 0.4474(6) 0.7050(5) 0.040(2) Uani 1 1 d . .
H35 H 0.3044 0.5017 0.7033 0.048 Uiso 1 1 calc R U
C36 C 0.3646(5) 0.4131(5) 0.6671(5) 0.0233(17) Uani 1 1 d . .
C37 C 0.3462(6) 0.3318(5) 0.6725(4) 0.0241(18) Uani 1 1 d . .
H37 H 0.3922 0.3079 0.6465 0.029 Uiso 1 1 calc R U
C38 C 0.4570(6) 0.4558(5) 0.6197(5) 0.0263(18) Uani 1 1 d . .
C39 C 0.5935(5) 0.4825(5) 0.5511(5) 0.0250(18) Uani 1 1 d . .
C40 C 0.6988(5) 0.3999(5) 0.4939(4) 0.0218(17) Uani 1 1 d . .
H40 H 0.6495 0.3572 0.5171 0.026 Uiso 1 1 calc R U
C41 C 0.6864(5) 0.4763(5) 0.5025(5) 0.0257(18) Uani 1 1 d . .
C42 C 0.7587(6) 0.5407(6) 0.4690(5) 0.032(2) Uani 1 1 d . .
H42 H 0.7513 0.5916 0.4757 0.038 Uiso 1 1 calc R U
C43 C 0.8408(7) 0.5279(6) 0.4259(6) 0.045(3) Uani 1 1 d . .
H43 H 0.8899 0.5709 0.4018 0.054 Uiso 1 1 calc R U
C44 C 0.8515(6) 0.4493(6) 0.4178(5) 0.036(2) Uani 1 1 d . .
H44 H 0.9077 0.4407 0.3882 0.043 Uiso 1 1 calc R U
C45 C 0.1490(6) 0.2280(5) 0.6062(6) 0.034(2) Uani 1 1 d . .
H45 H 0.0986 0.2148 0.6517 0.041 Uiso 1 1 calc R U
C46 C 0.1384(6) 0.2587(6) 0.5358(5) 0.033(2) Uani 1 1 d . .
H46 H 0.0802 0.2660 0.5339 0.040 Uiso 1 1 calc R U
C47 C 0.2104(6) 0.2800(5) 0.4658(5) 0.0292(19) Uani 1 1 d . .
H47 H 0.2016 0.3006 0.4176 0.035 Uiso 1 1 calc R U
C48 C 0.2966(5) 0.2693(5) 0.4711(5) 0.0216(17) Uani 1 1 d . .
C49 C 0.3040(5) 0.2363(4) 0.5452(5) 0.0224(17) Uani 1 1 d . .
H49 H 0.3616 0.2281 0.5486 0.027 Uiso 1 1 calc R U
C50 C 0.3793(6) 0.2906(5) 0.4052(5) 0.0248(18) Uani 1 1 d . .
C51 C 0.5184(5) 0.3153(4) 0.3357(5) 0.0208(17) Uani 1 1 d . .
C52 C 0.6523(5) 0.2997(5) 0.3730(5) 0.0218(17) Uani 1 1 d . U
H52 H 0.6133 0.2752 0.4252 0.026 Uiso 1 1 calc R U
C53 C 0.6156(5) 0.3258(5) 0.3121(5) 0.0215(17) Uani 1 1 d . .
C54 C 0.6733(6) 0.3612(5) 0.2373(5) 0.032(2) Uani 1 1 d . .
H54 H 0.6504 0.3790 0.1961 0.039 Uiso 1 1 calc R U
C55 C 0.7676(6) 0.3716(5) 0.2206(5) 0.0288(19) Uani 1 1 d . .
H55 H 0.8079 0.3961 0.1690 0.035 Uiso 1 1 calc R U
C56 C 0.7977(6) 0.3450(5) 0.2822(5) 0.0281(19) Uani 1 1 d . .
H56 H 0.8601 0.3513 0.2722 0.034 Uiso 1 1 calc R U
C57 C 0.2740(13) 0.0197(7) 0.8385(8) 0.102(6) Uani 1 1 d . .
H57A H 0.3387 0.0163 0.8191 0.122 Uiso 1 1 calc R U
H57B H 0.2514 -0.0151 0.8947 0.122 Uiso 1 1 calc R U
C58 C 0.2311(11) -0.0153(8) 0.8027(8) 0.086(5) Uani 1 1 d . .
H58A H 0.1662 -0.0275 0.8317 0.103 Uiso 1 1 calc R U
H58B H 0.2538 -0.0688 0.8042 0.103 Uiso 1 1 calc R U
C59 C 0.8619(7) 0.1094(7) 0.4898(6) 0.052(3) Uani 1 1 d . .
H59A H 0.8494 0.0477 0.5090 0.063 Uiso 1 1 calc R U
H59B H 0.9239 0.1268 0.4530 0.063 Uiso 1 1 calc R U
C60 C 0.8543(10) 0.1307(8) 0.5530(8) 0.076(4) Uani 1 1 d . .
H60A H 0.9059 0.1143 0.5702 0.091 Uiso 1 1 calc R U
H60B H 0.7993 0.0993 0.5966 0.091 Uiso 1 1 calc R U
C61 C 0.3129(14) 0.1498(13) 0.8559(12) 0.158(8) Uani 1 1 d D U
H61A H 0.2982 0.2073 0.8434 0.237 Uiso 1 1 calc R U
H61B H 0.2961 0.1197 0.9120 0.237 Uiso 1 1 calc R U
H61C H 0.3771 0.1511 0.8315 0.237 Uiso 1 1 calc R U
C62 C 0.3313(8) 0.0328(7) 0.6614(8) 0.065(4) Uani 1 1 d . .
H62A H 0.3390 0.0728 0.6087 0.098 Uiso 1 1 calc R U
H62B H 0.3835 0.0417 0.6742 0.098 Uiso 1 1 calc R U
H62C H 0.3249 -0.0246 0.6650 0.098 Uiso 1 1 calc R U
C63 C 0.8299(11) 0.2529(10) 0.5935(8) 0.093(5) Uani 1 1 d . .
H63A H 0.8294 0.3138 0.5730 0.140 Uiso 1 1 calc R U
H63B H 0.7711 0.2251 0.6314 0.140 Uiso 1 1 calc R U
H63C H 0.8749 0.2381 0.6183 0.140 Uiso 1 1 calc R U
C64 C 0.7078(7) 0.0981(6) 0.4808(6) 0.047(3) Uani 1 1 d . .
H64A H 0.6695 0.1271 0.4518 0.071 Uiso 1 1 calc R U
H64B H 0.7158 0.0437 0.4777 0.071 Uiso 1 1 calc R U
H64C H 0.6799 0.0894 0.5349 0.071 Uiso 1 1 calc R U
N15 N 0.2640(5) 0.2865(5) 0.7142(4) 0.0304(17) Uani 1 1 d . .
N16 N 0.5256(4) 0.4197(4) 0.5876(4) 0.0215(14) Uani 1 1 d . .
N17 N 0.4800(5) 0.5366(4) 0.6033(4) 0.0307(16) Uani 1 1 d . U
H117 H 0.4458 0.5703 0.6193 0.037 Uiso 1 1 calc R U
N18 N 0.5712(5) 0.5565(4) 0.5547(5) 0.0351(19) Uani 1 1 d . .
N19 N 0.7793(4) 0.3857(4) 0.4534(4) 0.0263(16) Uani 1 1 d . .
N20 N 0.2340(5) 0.2159(4) 0.6112(4) 0.0241(15) Uani 1 1 d . .
N21 N 0.4621(4) 0.2808(4) 0.4113(4) 0.0239(15) Uani 1 1 d . .
N22 N 0.3806(4) 0.3294(4) 0.3313(4) 0.0228(14) Uani 1 1 d . .
H222 H 0.3349 0.3419 0.3155 0.027 Uiso 1 1 calc R U
N23 N 0.4742(4) 0.3454(4) 0.2843(3) 0.0202(14) Uani 1 1 d . .
N24 N 0.7407(4) 0.3095(4) 0.3577(4) 0.0225(15) Uani 1 1 d . .
N25 N 0.2617(8) 0.1048(6) 0.8260(5) 0.071(3) Uani 1 1 d D .
H225 H 0.1988 0.0987 0.8609 0.086 Uiso 1 1 calc R U
N26 N 0.2480(6) 0.0459(5) 0.7177(5) 0.047(2) Uani 1 1 d . .
H226 H 0.1956 0.0360 0.7039 0.056 Uiso 1 1 calc R U
N27 N 0.7977(5) 0.1510(4) 0.4469(4) 0.0325(17) Uani 1 1 d . U
H227 H 0.8253 0.1579 0.3922 0.039 Uiso 1 1 calc R U
N28 N 0.8511(6) 0.2251(6) 0.5299(5) 0.049(2) Uani 1 1 d . .
H228 H 0.9151 0.2492 0.4998 0.059 Uiso 1 1 calc R U
N31 N 0.8619(5) 0.1751(5) 0.2542(5) 0.043(2) Uani 1 1 d . .
O1 O 0.7779(4) 0.1541(4) 0.2928(4) 0.0433(17) Uani 1 1 d . .
O2 O 0.9168(4) 0.1742(4) 0.2896(3) 0.0348(14) Uani 1 1 d . .
O3 O 0.8894(5) 0.1980(6) 0.1815(4) 0.072(3) Uani 1 1 d . .
N32 N 0.5329(5) 0.1973(5) 0.6209(5) 0.0354(18) Uani 1 1 d . .
O4 O 0.5107(5) 0.2399(5) 0.5623(4) 0.0533(19) Uani 1 1 d . .
O5 O 0.4748(5) 0.1638(5) 0.6859(4) 0.063(2) Uani 1 1 d . .
O6 O 0.6149(5) 0.1943(5) 0.6116(5) 0.059(2) Uani 1 1 d . .
N33 N 0.9478(7) 0.6703(9) 0.6517(7) 0.083(4) Uani 1 1 d . .
O7 O 0.9669(7) 0.7063(13) 0.5773(7) 0.207(9) Uani 1 1 d . .
O8 O 0.8760(5) 0.6740(5) 0.6868(5) 0.068(2) Uani 1 1 d . .
O9 O 1.0174(5) 0.6542(7) 0.6690(5) 0.090(3) Uani 1 1 d . .
N34 N 0.3228(9) 0.4041(9) 0.8617(8) 0.132 Uiso 1 1 d D U
O10 O 0.3057(8) 0.3277(8) 0.8753(8) 0.143 Uiso 1 1 d D U
O11 O 0.4071(7) 0.4427(7) 0.8097(7) 0.126 Uiso 1 1 d D U
O12 O 0.2680(8) 0.4481(7) 0.8841(7) 0.127 Uiso 1 1 d D U
N35 N 0.0960(5) 0.0371(4) 0.6187(4) 0.0224(14) Uani 1 1 d . .
O13 O 0.1760(4) 0.0535(4) 0.5724(3) 0.0314(14) Uani 1 1 d . .
O14 O 0.0325(4) 0.0286(4) 0.5982(3) 0.0344(14) Uani 1 1 d . .
O15 O 0.0830(4) 0.0267(4) 0.6890(4) 0.0401(16) Uani 1 1 d . .
N36 N 0.9244(8) 0.2607(7) 0.7421(8) 0.134 Uiso 1 1 d D U
O16 O 0.9238(7) 0.1838(6) 0.7525(6) 0.115 Uiso 1 1 d D U
O17 O 0.9938(7) 0.3118(7) 0.6953(7) 0.122 Uiso 1 1 d D U
O18 O 0.8489(7) 0.2827(6) 0.7665(6) 0.112 Uiso 1 1 d D U
N37 N 0.9640(7) 0.3904(9) 0.8186(7) 0.139 Uiso 1 1 d D U
O19 O 0.8771(7) 0.3860(7) 0.8236(6) 0.125 Uiso 1 1 d D U
O20 O 1.0063(8) 0.4488(8) 0.7548(7) 0.133 Uiso 1 1 d D U
O21 O 0.9763(8) 0.3533(9) 0.8824(7) 0.159(6) Uani 1 1 d D .
N38 N 0.3827(13) 0.1631(9) 0.0268(9) 0.146 Uiso 1 1 d D U
O22 O 0.4571(8) 0.1945(8) -0.0074(7) 0.130 Uiso 1 1 d D U
O23 O 0.3656(8) 0.0923(8) 0.0262(7) 0.134 Uiso 1 1 d D U
O24 O 0.3216(7) 0.1887(7) 0.0580(7) 0.119 Uiso 1 1 d D U

loop_
_atom_site_aniso_label
_atom_site_aniso_U_11
_atom_site_aniso_U_22
_atom_site_aniso_U_33
_atom_site_aniso_U_23
_atom_site_aniso_U_13
_atom_site_aniso_U_12
Pd1 0.0248(3) 0.0226(3) 0.0278(4) -0.0119(3) -0.0050(3) 0.0005(3)
Pd2 0.0350(4) 0.0454(5) 0.0307(4) -0.0235(3) -0.0147(3) 0.0183(3)
C1 0.030(5) 0.032(5) 0.035(5) -0.016(4) -0.009(4) 0.010(4)
C2 0.029(5) 0.033(5) 0.042(6) -0.019(4) -0.003(4) 0.014(4)
C3 0.037(5) 0.024(5) 0.043(5) -0.015(4) -0.015(4) 0.014(4)
C4 0.034(5) 0.029(5) 0.032(5) -0.013(4) -0.022(4) 0.008(4)
C5 0.023(4) 0.017(4) 0.024(4) -0.010(3) -0.008(3) 0.005(3)
C6 0.024(4) 0.025(4) 0.016(4) -0.009(3) -0.008(3) 0.005(3)
C7 0.027(4) 0.023(4) 0.012(4) 0.000(3) -0.012(3) 0.003(3)
C8 0.020(4) 0.030(5) 0.023(4) -0.008(4) -0.006(3) 0.007(3)
C9 0.031(3) 0.030(4) 0.017(3) -0.005(3) -0.018(3) 0.003(3)
C10 0.039(5) 0.035(5) 0.013(4) -0.003(4) -0.012(4) -0.002(4)
C11 0.038(5) 0.041(6) 0.025(5) 0.007(4) -0.011(4) -0.008(5)
C12 0.027(5) 0.043(6) 0.023(5) -0.012(4) -0.001(4) 0.003(4)
C13 0.030(5) 0.019(4) 0.033(5) -0.011(4) -0.002(4) 0.000(4)
C14 0.032(5) 0.017(4) 0.024(5) -0.006(4) 0.009(4) -0.008(4)
C15 0.052(6) 0.018(4) 0.018(4) -0.009(3) -0.013(4) 0.006(4)
C16 0.036(5) 0.011(4) 0.040(5) -0.012(4) -0.015(4) 0.005(3)
C17 0.042(5) 0.020(4) 0.020(4) -0.008(4) -0.002(4) 0.002(4)
C18 0.026(4) 0.014(4) 0.052(6) -0.014(4) -0.014(4) -0.004(3)
C19 0.037(5) 0.013(4) 0.041(5) -0.012(4) -0.017(4) 0.005(4)
C20 0.034(5) 0.008(4) 0.027(4) -0.003(3) -0.017(4) 0.007(3)
C21 0.032(5) 0.018(4) 0.033(5) -0.015(4) -0.016(4) 0.001(3)
C22 0.031(4) 0.015(4) 0.029(5) -0.011(4) -0.014(4) 0.005(3)
C23 0.027(5) 0.020(4) 0.052(6) -0.012(4) -0.018(4) 0.012(4)
C24 0.019(4) 0.036(5) 0.022(4) -0.011(4) -0.004(3) 0.010(4)
C25 0.092(6) 0.081(6) 0.082(6) -0.036(4) -0.039(4) -0.002(4)
C26 0.066(7) 0.040(6) 0.045(6) -0.031(5) -0.020(5) 0.005(5)
C27 0.117(7) 0.113(7) 0.113(7) -0.050(5) -0.044(5) 0.007(5)
C28 0.163(15) 0.097(11) 0.163(14) -0.091(11) -0.116(12) 0.044(10)
C29 0.27(3) 0.127(17) 0.129(18) -0.039(15) -0.032(19) -0.125(19)
C30 0.091(9) 0.032(6) 0.093(9) -0.041(6) -0.041(8) 0.030(6)
C31 0.212(14) 0.192(14) 0.198(14) -0.090(10) -0.075(9) 0.028(9)
C32 0.30(2) 0.29(2) 0.29(2) -0.125(12) -0.106(11) 0.038(10)
N1 0.027(4) 0.028(4) 0.022(4) -0.008(3) -0.010(3) 0.002(3)
N2 0.038(4) 0.015(3) 0.031(4) -0.008(3) -0.018(3) 0.009(3)
N3 0.021(3) 0.012(3) 0.022(3) -0.003(3) -0.002(3) 0.008(3)
N4 0.021(3) 0.008(3) 0.020(3) 0.000(3) -0.002(3) -0.003(3)
N5 0.031(4) 0.039(5) 0.030(4) -0.017(4) -0.011(3) 0.010(3)
N6 0.023(4) 0.022(4) 0.024(4) -0.009(3) -0.004(3) 0.002(3)
N7 0.027(4) 0.018(3) 0.023(4) -0.001(3) -0.002(3) -0.003(3)
N8 0.032(4) 0.020(4) 0.027(4) -0.006(3) -0.015(3) 0.002(3)
N9 0.030(4) 0.021(3) 0.024(4) -0.010(3) -0.017(3) 0.004(3)
N10 0.036(4) 0.030(4) 0.028(4) -0.015(3) -0.015(3) 0.012(3)
N11 0.108(8) 0.033(5) 0.073(7) -0.016(5) -0.060(7) 0.001(5)
N12 0.075(6) 0.036(5) 0.043(5) -0.017(4) -0.022(5) 0.011(5)
N13 0.067(6) 0.070(7) 0.037(5) -0.030(5) -0.021(5) 0.018(5)
N14 0.092(7) 0.069(7) 0.070(7) -0.054(6) -0.045(6) 0.046(6)
Pd3 0.0428(4) 0.0189(3) 0.0280(4) -0.0031(3) -0.0128(3) -0.0104(3)
Pd4 0.0221(3) 0.0244(3) 0.0264(3) -0.0137(3) -0.0100(3) 0.0122(3)
C33 0.037(5) 0.061(7) 0.027(5) -0.028(5) -0.004(4) -0.010(5)
C34 0.038(6) 0.040(6) 0.052(6) -0.024(5) -0.005(5) 0.010(5)
C35 0.048(6) 0.039(6) 0.035(5) -0.024(5) -0.006(5) 0.000(5)
C36 0.032(4) 0.019(4) 0.025(4) -0.015(4) -0.012(4) 0.005(3)
C37 0.034(5) 0.017(4) 0.018(4) -0.008(3) -0.005(4) 0.001(3)
C38 0.043(5) 0.015(4) 0.028(5) -0.012(4) -0.016(4) 0.003(4)
C39 0.032(4) 0.019(4) 0.027(4) -0.014(4) -0.006(4) 0.007(4)
C40 0.019(4) 0.020(4) 0.026(4) -0.010(3) -0.006(3) 0.000(3)
C41 0.029(4) 0.027(4) 0.023(4) -0.014(4) -0.006(4) 0.007(4)
C42 0.030(5) 0.036(5) 0.033(5) -0.024(4) -0.003(4) -0.002(4)
C43 0.040(6) 0.042(6) 0.052(6) -0.025(5) -0.006(5) -0.012(5)
C44 0.029(5) 0.035(5) 0.041(6) -0.022(5) 0.001(4) -0.005(4)
C45 0.033(5) 0.016(4) 0.048(6) -0.012(4) -0.009(4) 0.000(4)
C46 0.036(5) 0.035(5) 0.039(5) -0.019(4) -0.022(4) 0.002(4)
C47 0.038(5) 0.016(4) 0.042(5) -0.014(4) -0.023(4) 0.010(4)
C48 0.032(4) 0.009(4) 0.032(5) -0.012(3) -0.017(4) 0.006(3)
C49 0.029(4) 0.010(4) 0.036(5) -0.013(3) -0.017(4) 0.005(3)
C50 0.033(5) 0.016(4) 0.031(5) -0.011(4) -0.017(4) 0.002(3)
C51 0.028(4) 0.006(3) 0.032(5) -0.009(3) -0.013(4) 0.007(3)
C52 0.0222(19) 0.0214(19) 0.0218(19) -0.0094(11) -0.0071(11) 0.0033(10)
C53 0.034(4) 0.014(4) 0.029(5) -0.015(3) -0.019(4) 0.007(3)
C54 0.055(6) 0.022(4) 0.039(5) -0.021(4) -0.030(5) 0.016(4)
C55 0.035(5) 0.023(4) 0.025(5) -0.009(4) -0.008(4) 0.005(4)
C56 0.022(4) 0.027(5) 0.033(5) -0.014(4) -0.005(4) 0.000(4)
C57 0.210(19) 0.026(6) 0.075(9) 0.005(6) -0.087(11) -0.008(9)
C58 0.132(13) 0.042(7) 0.075(9) 0.005(7) -0.058(9) -0.030(8)
C59 0.039(6) 0.047(6) 0.061(7) -0.014(6) -0.017(5) 0.030(5)
C60 0.088(10) 0.073(9) 0.089(10) -0.039(8) -0.052(8) 0.042(8)
C61 0.169(12) 0.171(12) 0.143(11) -0.059(8) -0.070(9) 0.003(8)
C62 0.062(7) 0.040(6) 0.132(12) -0.051(7) -0.061(8) 0.021(6)
C63 0.137(14) 0.109(12) 0.061(9) -0.045(9) -0.054(9) 0.020(10)
C64 0.046(6) 0.030(5) 0.064(7) -0.022(5) -0.014(5) 0.007(5)
N15 0.032(4) 0.031(4) 0.027(4) -0.016(3) -0.003(3) -0.004(3)
N16 0.029(4) 0.018(3) 0.020(3) -0.011(3) -0.008(3) 0.002(3)
N17 0.0311(19) 0.0294(18) 0.0317(18) -0.0144(11) -0.0084(11) 0.0040(10)
N18 0.023(4) 0.028(4) 0.057(5) -0.033(4) 0.001(3) 0.002(3)
N19 0.027(4) 0.036(4) 0.034(4) -0.027(3) -0.018(3) 0.017(3)
N20 0.032(4) 0.008(3) 0.026(4) -0.001(3) -0.009(3) -0.002(3)
N21 0.026(4) 0.022(4) 0.030(4) -0.013(3) -0.015(3) 0.008(3)
N22 0.022(3) 0.022(4) 0.027(4) -0.007(3) -0.015(3) 0.001(3)
N23 0.022(3) 0.024(4) 0.015(3) -0.004(3) -0.010(3) 0.002(3)
N24 0.029(4) 0.022(4) 0.031(4) -0.021(3) -0.016(3) 0.006(3)
N25 0.111(9) 0.060(7) 0.047(6) -0.013(5) -0.041(6) -0.022(6)
N26 0.069(6) 0.016(4) 0.056(5) -0.001(4) -0.038(5) -0.012(4)
N27 0.0326(19) 0.0318(19) 0.0321(19) -0.0128(11) -0.0102(11) 0.0061(10)
N28 0.042(5) 0.067(6) 0.041(5) -0.023(5) -0.018(4) 0.021(4)
N31 0.037(5) 0.023(4) 0.066(6) -0.014(4) -0.016(5) 0.002(4)
O1 0.031(4) 0.039(4) 0.056(4) -0.023(3) -0.006(3) 0.001(3)
O2 0.033(3) 0.042(4) 0.032(3) -0.013(3) -0.016(3) 0.002(3)
O3 0.057(5) 0.130(8) 0.024(4) -0.030(5) -0.009(4) 0.010(5)
N32 0.033(4) 0.036(5) 0.038(5) -0.015(4) -0.013(4) -0.002(4)
O4 0.070(5) 0.052(5) 0.047(4) -0.017(4) -0.036(4) 0.014(4)
O5 0.049(4) 0.079(6) 0.040(4) -0.015(4) 0.003(4) -0.022(4)
O6 0.032(4) 0.073(6) 0.074(5) -0.041(5) -0.008(4) 0.015(4)
N33 0.034(6) 0.174(13) 0.072(8) -0.087(9) -0.013(5) 0.002(7)
O7 0.053(7) 0.43(3) 0.075(9) -0.038(12) -0.016(6) -0.043(10)
O8 0.022(4) 0.080(6) 0.091(6) -0.031(5) -0.013(4) 0.016(4)
O9 0.033(4) 0.193(11) 0.060(5) -0.067(7) -0.017(4) 0.020(5)
N35 0.036(4) 0.015(3) 0.017(3) -0.007(3) -0.009(3) -0.004(3)
O13 0.034(3) 0.031(3) 0.024(3) -0.009(3) -0.005(3) 0.005(3)
O14 0.034(3) 0.032(3) 0.040(4) -0.014(3) -0.016(3) 0.003(3)
O15 0.049(4) 0.033(4) 0.034(4) -0.017(3) -0.006(3) -0.011(3)
O21 0.115(10) 0.197(15) 0.128(11) -0.036(10) -0.032(9) -0.031(10)

loop_
_atom_type_symbol
_atom_type_description
_atom_type_scat_dispersion_real
_atom_type_scat_dispersion_imag
_atom_type_scat_source
C C 0.0033 0.0016 'International Tables Vol C Tables 4.2.6.8 and 6.1.1.4'
H H 0.0000 0.0000 'International Tables Vol C Tables 4.2.6.8 and 6.1.1.4'
N N 0.0061 0.0033 'International Tables Vol C Tables 4.2.6.8 and 6.1.1.4'
O O 0.0106 0.0060 'International Tables Vol C Tables 4.2.6.8 and 6.1.1.4'
Pd Pd -0.9988 1.0072 'International Tables Vol C Tables 4.2.6.8 and 6.1.1.4'

loop_
_geom_angle_atom_site_label_1
_geom_angle_atom_site_label_2
_geom_angle_atom_site_label_3
_geom_angle
N11 Pd1 N12 83.8(3)
N11 Pd1 N1 93.3(3)
N12 Pd1 N1 176.8(3)
N11 Pd1 N6 176.3(3)
N12 Pd1 N6 92.7(3)
N1 Pd1 N6 90.2(3)
N14 Pd2 N13 84.9(4)
N14 Pd2 N5 177.8(4)
N13 Pd2 N5 93.3(3)
N14 Pd2 N10 92.8(3)
N13 Pd2 N10 175.8(3)
N5 Pd2 N10 88.9(3)
N1 C1 C2 121.0(8)
N1 C1 H1 119.5
C2 C1 H1 119.5
C3 C2 C1 120.6(8)
C3 C2 H2 119.7
C1 C2 H2 119.7
C2 C3 C4 120.1(8)
C2 C3 H3 119.9
C4 C3 H3 119.9
C3 C4 C5 116.6(8)
C3 C4 C6 126.7(8)
C5 C4 C6 116.7(7)
N1 C5 C4 121.6(7)
N1 C5 H5 119.2
C4 C5 H5 119.2
N3 C6 N2 113.6(7)
N3 C6 C4 122.1(7)
N2 C6 C4 124.2(7)
N4 C7 N2 115.3(7)
N4 C7 C9 122.6(7)
N2 C7 C9 122.2(7)
N5 C8 C9 122.1(8)
N5 C8 H8 118.9
C9 C8 H8 118.9
C10 C9 C8 118.7(8)
C10 C9 C7 123.3(8)
C8 C9 C7 118.0(7)
C9 C10 C11 117.2(8)
C9 C10 H10 121.4
C11 C10 H10 121.4
C12 C11 C10 119.5(8)
C12 C11 H11 120.2
C10 C11 H11 120.2
N5 C12 C11 123.3(8)
N5 C12 H12 118.4
C11 C12 H12 118.4
N6 C13 C14 122.0(8)
N6 C13 H13 119.0
C14 C13 H13 119.0
C13 C14 C15 120.4(8)
C13 C14 H14 119.8
C15 C14 H14 119.8
C14 C15 C16 118.9(8)
C14 C15 H15 120.6
C16 C15 H15 120.6
C15 C16 C17 116.8(8)
C15 C16 C18 125.0(8)
C17 C16 C18 118.2(8)
N6 C17 C16 121.2(8)
N6 C17 H17 119.4
C16 C17 H17 119.4
N8 C18 N7 118.4(8)
N8 C18 C16 121.4(8)
N7 C18 C16 120.1(8)
N9 C19 N7 115.5(8)
N9 C19 C21 120.9(8)
N7 C19 C21 123.5(8)
N10 C20 C21 121.8(8)
N10 C20 H20 119.1
C21 C20 H20 119.1
C20 C21 C22 117.9(8)
C20 C21 C19 117.2(7)
C22 C21 C19 124.9(7)
C23 C22 C21 119.1(8)
C23 C22 H22 120.4
C21 C22 H22 120.4
C22 C23 C24 120.5(8)
C22 C23 H23 119.8
C24 C23 H23 119.8
N10 C24 C23 121.4(7)
N10 C24 H24 119.3
C23 C24 H24 119.3
N11 C25 C26 111.5(11)
N11 C25 H25A 109.3
C26 C25 H25A 109.3
N11 C25 H25B 109.3
C26 C25 H25B 109.3
H25A C25 H25B 108.0
C25 C26 N12 109.0(8)
C25 C26 H26A 109.9
N12 C26 H26A 109.9
C25 C26 H26B 109.9
N12 C26 H26B 109.9
H26A C26 H26B 108.3
N13 C27 C28 114.5(11)
N13 C27 H27A 108.6
C28 C27 H27A 108.6
N13 C27 H27B 108.6
C28 C27 H27B 108.6
H27A C27 H27B 107.6
N14 C28 C27 105.9(12)
N14 C28 H28A 110.6
C27 C28 H28A 110.6
N14 C28 H28B 110.6
C27 C28 H28B 110.6
H28A C28 H28B 108.7
N11 C29 H29A 109.5
N11 C29 H29B 109.5
H29A C29 H29B 109.5
N11 C29 H29C 109.5
H29A C29 H29C 109.5
H29B C29 H29C 109.5
N12 C30 H30A 109.5
N12 C30 H30B 109.5
H30A C30 H30B 109.5
N12 C30 H30C 109.5
H30A C30 H30C 109.5
H30B C30 H30C 109.5
N14 C31 H31A 109.5
N14 C31 H31B 109.5
H31A C31 H31B 109.5
N14 C31 H31C 109.5
H31A C31 H31C 109.5
H31B C31 H31C 109.5
N13 C32 H32A 109.5
N13 C32 H32B 109.5
H32A C32 H32B 109.5
N13 C32 H32C 109.5
H32A C32 H32C 109.5
H32B C32 H32C 109.5
C5 N1 C1 119.9(7)
C5 N1 Pd1 118.8(5)
C1 N1 Pd1 121.3(6)
C7 N2 C6 101.4(6)
C6 N3 N4 106.7(6)
C6 N3 H3A 126.7
N4 N3 H3A 126.7
C7 N4 N3 103.0(6)
C8 N5 C12 119.1(8)
C8 N5 Pd2 117.4(6)
C12 N5 Pd2 123.4(6)
C13 N6 C17 120.6(7)
C13 N6 Pd1 123.1(6)
C17 N6 Pd1 116.1(5)
C19 N7 C18 99.0(7)
C18 N8 N9 103.5(7)
C19 N9 N8 103.7(6)
C19 N9 H9 128.1
N8 N9 H9 128.1
C24 N10 C20 119.2(7)
C24 N10 Pd2 123.2(6)
C20 N10 Pd2 117.7(5)
C25 N11 C29 116.2(11)
C25 N11 Pd1 110.7(8)
C29 N11 Pd1 115.1(11)
C25 N11 H111 104.4
C29 N11 H111 104.4
Pd1 N11 H111 104.4
C30 N12 C26 114.0(8)
C30 N12 Pd1 118.9(7)
C26 N12 Pd1 108.2(6)
C30 N12 H112 104.8
C26 N12 H112 104.8
Pd1 N12 H112 104.8
C27 N13 C32 107.0(14)
C27 N13 Pd2 109.6(8)
C32 N13 Pd2 122.7(14)
C27 N13 H113 105.4
C32 N13 H113 105.4
Pd2 N13 H113 105.4
C31 N14 C28 99.3(14)
C31 N14 Pd2 122.5(11)
C28 N14 Pd2 113.9(8)
C31 N14 H114 106.7
C28 N14 H114 106.7
Pd2 N14 H114 106.7
N20 Pd3 N25 175.0(3)
N20 Pd3 N26 90.8(3)
N25 Pd3 N26 84.7(3)
N20 Pd3 N15 89.7(3)
N25 Pd3 N15 94.9(3)
N26 Pd3 N15 175.6(3)
N28 Pd4 N27 84.9(3)
N28 Pd4 N19 94.3(3)
N27 Pd4 N19 176.5(3)
N28 Pd4 N24 174.5(3)
N27 Pd4 N24 91.1(3)
N19 Pd4 N24 89.8(2)
N15 C33 C34 121.6(8)
N15 C33 H33 119.2
C34 C33 H33 119.2
C35 C34 C33 120.2(9)
C35 C34 H34 119.9
C33 C34 H34 119.9
C34 C35 C36 119.9(9)
C34 C35 H35 120.0
C36 C35 H35 120.0
C37 C36 C35 117.6(8)
C37 C36 C38 116.4(7)
C35 C36 C38 125.9(7)
N15 C37 C36 121.8(7)
N15 C37 H37 119.1
C36 C37 H37 119.1
N17 C38 N16 113.2(7)
N17 C38 C36 121.8(7)
N16 C38 C36 125.0(7)
N16 C39 N18 114.7(7)
N16 C39 C41 124.2(7)
N18 C39 C41 120.8(7)
N19 C40 C41 121.9(7)
N19 C40 H40 119.0
C41 C40 H40 119.0
C40 C41 C42 120.2(7)
C40 C41 C39 116.2(7)
C42 C41 C39 123.6(7)
C43 C42 C41 118.5(8)
C43 C42 H42 120.7
C41 C42 H42 120.7
C42 C43 C44 120.1(8)
C42 C43 H43 120.0
C44 C43 H43 120.0
N19 C44 C43 120.2(8)
N19 C44 H44 119.9
C43 C44 H44 119.9
C46 C45 N20 120.1(8)
C46 C45 H45 120.0
N20 C45 H45 120.0
C45 C46 C47 122.9(9)
C45 C46 H46 118.6
C47 C46 H46 118.6
C46 C47 C48 116.8(8)
C46 C47 H47 121.6
C48 C47 H47 121.6
C49 C48 C47 118.3(8)
C49 C48 C50 116.9(7)
C47 C48 C50 124.9(8)
N20 C49 C48 123.7(7)
N20 C49 H49 118.2
C48 C49 H49 118.2
N22 C50 N21 114.0(7)
N22 C50 C48 121.6(7)
N21 C50 C48 124.1(7)
N23 C51 N21 113.1(7)
N23 C51 C53 122.8(7)
N21 C51 C53 123.9(7)
N24 C52 C53 121.3(7)
N24 C52 H52 119.3
C53 C52 H52 119.3
C54 C53 C52 118.3(7)
C54 C53 C51 125.1(7)
C52 C53 C51 116.5(7)
C53 C54 C55 120.6(8)
C53 C54 H54 119.7
C55 C54 H54 119.7
C56 C55 C54 117.7(8)
C56 C55 H55 121.1
C54 C55 H55 121.1
N24 C56 C55 122.4(8)
N24 C56 H56 118.8
C55 C56 H56 118.8
C58 C57 N25 115.0(12)
C58 C57 H57A 108.5
N25 C57 H57A 108.5
C58 C57 H57B 108.5
N25 C57 H57B 108.5
H57A C57 H57B 107.5
C57 C58 N26 111.1(10)
C57 C58 H58A 109.4
N26 C58 H58A 109.4
C57 C58 H58B 109.4
N26 C58 H58B 109.4
H58A C58 H58B 108.0
C60 C59 N27 112.9(8)
C60 C59 H59A 109.0
N27 C59 H59A 109.0
C60 C59 H59B 109.0
N27 C59 H59B 109.0
H59A C59 H59B 107.8
C59 C60 N28 110.7(10)
C59 C60 H60A 109.5
N28 C60 H60A 109.5
C59 C60 H60B 109.5
N28 C60 H60B 109.5
H60A C60 H60B 108.1
N25 C61 H61A 109.5
N25 C61 H61B 109.5
H61A C61 H61B 109.5
N25 C61 H61C 109.5
H61A C61 H61C 109.5
H61B C61 H61C 109.5
N26 C62 H62A 109.5
N26 C62 H62B 109.5
H62A C62 H62B 109.5
N26 C62 H62C 109.5
H62A C62 H62C 109.5
H62B C62 H62C 109.5
N28 C63 H63A 109.5
N28 C63 H63B 109.5
H63A C63 H63B 109.5
N28 C63 H63C 109.5
H63A C63 H63C 109.5
H63B C63 H63C 109.5
N27 C64 H64A 109.5
N27 C64 H64B 109.5
H64A C64 H64B 109.5
N27 C64 H64C 109.5
H64A C64 H64C 109.5
H64B C64 H64C 109.5
C37 N15 C33 118.9(7)
C37 N15 Pd3 116.0(5)
C33 N15 Pd3 125.1(6)
C39 N16 C38 102.5(6)
C38 N17 N18 106.0(7)
C38 N17 H117 127.0
N18 N17 H117 127.0
C39 N18 N17 103.5(6)
C40 N19 C44 119.0(7)
C40 N19 Pd4 119.0(5)
C44 N19 Pd4 121.9(5)
C49 N20 C45 118.3(7)
C49 N20 Pd3 121.1(6)
C45 N20 Pd3 120.6(6)
C50 N21 C51 103.1(6)
C50 N22 N23 104.6(6)
C50 N22 H222 127.7
N23 N22 H222 127.7
C51 N23 N22 105.2(6)
C52 N24 C56 119.7(7)
C52 N24 Pd4 120.4(5)
C56 N24 Pd4 119.9(5)
C57 N25 C61 118.2(13)
C57 N25 Pd3 108.3(7)
C61 N25 Pd3 120.9(10)
C57 N25 H225 101.9
C61 N25 H225 101.9
Pd3 N25 H225 101.9
C62 N26 C58 112.7(10)
C62 N26 Pd3 114.4(6)
C58 N26 Pd3 105.1(7)
C62 N26 H226 108.1
C58 N26 H226 108.1
Pd3 N26 H226 108.1
C64 N27 C59 112.5(7)
C64 N27 Pd4 114.2(5)
C59 N27 Pd4 106.3(6)
C64 N27 H227 107.8
C59 N27 H227 107.8
Pd4 N27 H227 107.8
C63 N28 C60 115.6(10)
C63 N28 Pd4 121.0(8)
C60 N28 Pd4 109.2(7)
C63 N28 H228 102.7
C60 N28 H228 102.7
Pd4 N28 H228 102.7
O3 N31 O1 119.3(9)
O3 N31 O2 121.0(8)
O1 N31 O2 119.7(9)
O5 N32 O6 121.2(9)
O5 N32 O4 120.0(8)
O6 N32 O4 118.6(8)
O8 N33 O9 132.7(11)
O8 N33 O7 114.0(13)
O9 N33 O7 111.4(10)
O12 N34 O10 125.4(13)
O12 N34 O11 118.7(12)
O10 N34 O11 115.4(12)
O14 N35 O13 121.4(6)
O14 N35 O15 120.9(7)
O13 N35 O15 117.7(7)
O18 N36 O17 123.9(10)
O18 N36 O16 115.3(9)
O17 N36 O16 119.0(10)
O20 N37 O21 135.6(11)
O20 N37 O19 106.8(9)
O21 N37 O19 114.4(10)
O24 N38 O22 129.8(14)
O24 N38 O23 115.2(16)
O22 N38 O23 114.9(15)

loop_
_geom_bond_atom_site_label_1
_geom_bond_atom_site_label_2
_geom_bond_distance
Pd1 N11 2.018(9)
Pd1 N12 2.031(8)
Pd1 N1 2.034(7)
Pd1 N6 2.050(7)
Pd2 N14 1.996(9)
Pd2 N13 2.014(8)
Pd2 N5 2.027(7)
Pd2 N10 2.047(7)
C1 N1 1.344(10)
C1 C2 1.364(12)
C1 H1 0.9300
C2 C3 1.342(12)
C2 H2 0.9300
C3 C4 1.382(11)
C3 H3 0.9300
C4 C5 1.432(11)
C4 C6 1.438(11)
C5 N1 1.309(10)
C5 H5 0.9300
C6 N3 1.283(9)
C6 N2 1.347(10)
C7 N4 1.304(9)
C7 N2 1.338(10)
C7 C9 1.436(11)
C8 N5 1.326(10)
C8 C9 1.417(11)
C8 H8 0.9300
C9 C10 1.397(11)
C10 C11 1.422(12)
C10 H10 0.9300
C11 C12 1.357(13)
C11 H11 0.9300
C12 N5 1.338(11)
C12 H12 0.9300
C13 N6 1.316(10)
C13 C14 1.347(12)
C13 H13 0.9300
C14 C15 1.369(12)
C14 H14 0.9300
C15 C16 1.406(11)
C15 H15 0.9300
C16 C17 1.413(12)
C16 C18 1.488(11)
C17 N6 1.326(11)
C17 H17 0.9300
C18 N8 1.269(10)
C18 N7 1.358(11)
C19 N9 1.332(10)
C19 N7 1.338(10)
C19 C21 1.443(12)
C20 N10 1.361(10)
C20 C21 1.378(11)
C20 H20 0.9300
C21 C22 1.422(11)
C22 C23 1.353(11)
C22 H22 0.9300
C23 C24 1.374(12)
C23 H23 0.9300
C24 N10 1.346(10)
C24 H24 0.9300
C25 N11 1.386(15)
C25 C26 1.489(16)
C25 H25A 0.9700
C25 H25B 0.9700
C26 N12 1.498(12)
C26 H26A 0.9700
C26 H26B 0.9700
C27 N13 1.465(9)
C27 C28 1.544(9)
C27 H27A 0.9700
C27 H27B 0.9700
C28 N14 1.484(15)
C28 H28A 0.9700
C28 H28B 0.9700
C29 N11 1.443(9)
C29 H29A 0.9600
C29 H29B 0.9600
C29 H29C 0.9600
C30 N12 1.471(8)
C30 H30A 0.9600
C30 H30B 0.9600
C30 H30C 0.9600
C31 N14 1.465(9)
C31 H31A 0.9600
C31 H31B 0.9600
C31 H31C 0.9600
C32 N13 1.60(3)
C32 H32A 0.9600
C32 H32B 0.9600
C32 H32C 0.9600
N3 N4 1.415(6)
N3 H3A 0.8600
N8 N9 1.438(9)
N9 H9 0.8600
N11 H111 0.9800
N12 H112 0.9800
N13 H113 0.9800
N14 H114 0.9800
Pd3 N20 2.028(7)
Pd3 N25 2.038(9)
Pd3 N26 2.041(7)
Pd3 N15 2.058(7)
Pd4 N28 2.019(8)
Pd4 N27 2.033(7)
Pd4 N19 2.034(6)
Pd4 N24 2.036(6)
C33 N15 1.336(11)
C33 C34 1.348(13)
C33 H33 0.9300
C34 C35 1.340(13)
C34 H34 0.9300
C35 C36 1.379(11)
C35 H35 0.9300
C36 C37 1.379(10)
C36 C38 1.456(11)
C37 N15 1.334(10)
C37 H37 0.9300
C38 N17 1.316(10)
C38 N16 1.334(10)
C39 N16 1.318(10)
C39 N18 1.329(9)
C39 C41 1.488(11)
C40 N19 1.333(9)
C40 C41 1.383(10)
C40 H40 0.9300
C41 C42 1.385(11)
C42 C43 1.359(12)
C42 H42 0.9300
C43 C44 1.416(12)
C43 H43 0.9300
C44 N19 1.371(11)
C44 H44 0.9300
C45 C46 1.338(12)
C45 N20 1.373(11)
C45 H45 0.9300
C46 C47 1.383(12)
C46 H46 0.9300
C47 C48 1.390(11)
C47 H47 0.9300
C48 C49 1.385(11)
C48 C50 1.431(11)
C49 N20 1.321(10)
C49 H49 0.9300
C50 N22 1.335(10)
C50 N21 1.342(10)
C51 N23 1.341(9)
C51 N21 1.348(10)
C51 C53 1.433(11)
C52 N24 1.316(9)
C52 C53 1.408(10)
C52 H52 0.9300
C53 C54 1.345(12)
C54 C55 1.403(12)
C54 H54 0.9300
C55 C56 1.352(12)
C55 H55 0.9300
C56 N24 1.351(10)
C56 H56 0.9300
C57 C58 1.395(17)
C57 N25 1.399(15)
C57 H57A 0.9700
C57 H57B 0.9700
C58 N26 1.520(14)
C58 H58A 0.9700
C58 H58B 0.9700
C59 C60 1.395(15)
C59 N27 1.510(12)
C59 H59A 0.9700
C59 H59B 0.9700
C60 N28 1.501(14)
C60 H60A 0.9700
C60 H60B 0.9700
C61 N25 1.502(9)
C61 H61A 0.9600
C61 H61B 0.9600
C61 H61C 0.9600
C62 N26 1.492(14)
C62 H62A 0.9600
C62 H62B 0.9600
C62 H62C 0.9600
C63 N28 1.444(14)
C63 H63A 0.9600
C63 H63B 0.9600
C63 H63C 0.9600
C64 N27 1.485(12)
C64 H64A 0.9600
C64 H64B 0.9600
C64 H64C 0.9600
N17 N18 1.395(9)
N17 H117 0.8600
N22 N23 1.419(8)
N22 H222 0.8600
N25 H225 0.9800
N26 H226 0.9800
N27 H227 0.9800
N28 H228 0.9800
N31 O3 1.245(10)
N31 O1 1.262(9)
N31 O2 1.264(10)
N32 O5 1.216(9)
N32 O6 1.240(9)
N32 O4 1.255(10)
N33 O8 1.129(11)
N33 O9 1.239(12)
N33 O7 1.276(15)
N34 O12 1.221(13)
N34 O10 1.241(13)
N34 O11 1.359(13)
N35 O14 1.217(8)
N35 O13 1.244(8)
N35 O15 1.268(8)
N36 O18 1.237(9)
N36 O17 1.243(9)
N36 O16 1.248(5)
N37 O20 1.230(9)
N37 O21 1.242(9)
N37 O19 1.333(5)
N38 O24 1.139(18)
N38 O22 1.152(18)
N38 O23 1.249(9)

loop_
_platon_squeeze_void_nr
_platon_squeeze_void_average_x
_platon_squeeze_void_average_y
_platon_squeeze_void_average_z
_platon_squeeze_void_volume
_platon_squeeze_void_count_electrons
_platon_squeeze_void_content
1 0.000 0.000 0.000 144 65 ' '
2 0.000 0.500 0.000 87 46 ' '
3 0.000 0.500 0.500 144 66 ' '
4 0.437 1.004 0.231 61 28 ' '
5 0.501 0.000 0.503 75 27 ' '
6 0.564 0.995 0.774 61 29 ' '
